data_4072597
loop_
_publ_author_name
'Marinescu, Smaranda C.'
'Agapie, Theodor'
'Day, Michael W.'
'Bercaw, John E.'

_publ_section_title
;
 Group 3 Dialkyl Complexes with Tetradentate (L, L, N, O; L = N, O, S)
 Monoanionic Ligands:&#x00A0; Synthesis and Reactivity
;
_journal_issue 5
_journal_name_full Organometallics
_journal_page_first 1178
_journal_paper_doi 10.1021/om0608612
_journal_volume 26
_journal_year 2007
_chemical_formula_sum 'C39 H62 N O3 Si2 Y'
_chemical_formula_weight 737.99
_chemical_name_systematic
; 

 ? 

;
_space_group_IT_number 14
_symmetry_cell_setting monoclinic
_symmetry_space_group_name_Hall '-P 2yn'
_symmetry_space_group_name_H-M 'P 1 21/n 1'
_atom_sites_solution_hydrogens difmap
_atom_sites_solution_primary direct
_atom_sites_solution_secondary difmap
_audit_creation_method SHELXL-97
_cell_angle_alpha 90.00
_cell_angle_beta 100.2310(10)
_cell_angle_gamma 90.00
_cell_formula_units_Z 4
_cell_length_a 11.3640(4)
_cell_length_b 14.2999(5)
_cell_length_c 25.4993(9)
_cell_measurement_reflns_used 26612
_cell_measurement_temperature 98(2)
_cell_measurement_theta_max 28.10
_cell_measurement_theta_min 2.15
_cell_volume 4077.9(2)
_computing_cell_refinement 'Bruker SAINT v6.022'
_computing_data_collection 'Bruker SMART v5.054'
_computing_data_reduction 'Bruker SAINT v6.022'
_computing_molecular_graphics 'Bruker SHELXTL'
_computing_publication_material 'Bruker SHELXTL'
_computing_structure_refinement 'SHELXL-97 (Sheldrick, 1997)'
_computing_structure_solution 'SHELXS-97 (Sheldrick, 1990)'
_diffrn_ambient_temperature 98(2)
_diffrn_measured_fraction_theta_full 0.951
_diffrn_measured_fraction_theta_max 0.951
_diffrn_measurement_device_type 'Bruker SMART 1000'
_diffrn_measurement_method '\w scans at 7 \f settings'
_diffrn_radiation_monochromator graphite
_diffrn_radiation_source 'normal-focus sealed tube'
_diffrn_radiation_type MoK\a
_diffrn_radiation_wavelength 0.71073
_diffrn_reflns_av_R_equivalents 0.0748
_diffrn_reflns_av_sigmaI/netI 0.0503
_diffrn_reflns_limit_h_max 15
_diffrn_reflns_limit_h_min -14
_diffrn_reflns_limit_k_max 18
_diffrn_reflns_limit_k_min -19
_diffrn_reflns_limit_l_max 34
_diffrn_reflns_limit_l_min -33
_diffrn_reflns_number 82898
_diffrn_reflns_theta_full 28.41
_diffrn_reflns_theta_max 28.41
_diffrn_reflns_theta_min 1.62
_exptl_absorpt_coefficient_mu 1.523
_exptl_absorpt_correction_T_max 0.8266
_exptl_absorpt_correction_T_min 0.6178
_exptl_absorpt_correction_type none
_exptl_crystal_colour Colorless
_exptl_crystal_density_diffrn 1.202
_exptl_crystal_density_method 'not measured'
_exptl_crystal_description Fragment
_exptl_crystal_F_000 1576
_exptl_crystal_size_max 0.35
_exptl_crystal_size_mid 0.20
_exptl_crystal_size_min 0.13
_refine_diff_density_max 0.533
_refine_diff_density_min -0.450
_refine_diff_density_rms 0.066
_refine_ls_extinction_method none
_refine_ls_goodness_of_fit_ref 1.446
_refine_ls_hydrogen_treatment Unrestrained
_refine_ls_matrix_type 'Full matrix'
_refine_ls_number_parameters 663
_refine_ls_number_reflns 9748
_refine_ls_number_restraints 0
_refine_ls_restrained_S_all 1.446
_refine_ls_R_factor_all 0.0527
_refine_ls_R_factor_gt 0.0323
_refine_ls_shift/su_max 0.001
_refine_ls_shift/su_mean 0.000
_refine_ls_structure_factor_coef Fsqd
_refine_ls_weighting_details w=1/s^2^(Fo^2^)
_refine_ls_weighting_scheme sigma
_refine_ls_wR_factor_gt 0.0535
_refine_ls_wR_factor_ref 0.0555
_reflns_number_gt 7513
_reflns_number_total 9748
_reflns_threshold_expression >2sigma(I)
_cod_data_source_file om0608612si20061109_015038.cif
_cod_data_source_block ta09
_cod_depositor_comments
;
The following automatic conversions were performed:

'_symmetry_cell_setting' value 'Monoclinic' changed to 'monoclinic'
according to /home/saulius/struct/CIF-dictionaries/cif_core.dic
dictionary named 'cif_core.dic' version 2.4.1 from
2010-06-29.

'_refine_ls_weighting_scheme' value 'Sigma' changed to
'sigma' according to
/home/saulius/struct/CIF-dictionaries/cif_core.dic dictionary named
'cif_core.dic' version 2.4.1 from 2010-06-29.

Automatic conversion script
Id: cif_fix_values 1715 2011-07-08 13:25:40Z adriana 

The following automatic conversions were performed:

'_atom_sites_solution_primary' value 'Direct methods' was changed to
'direct'.

'_atom_sites_solution_secondary' value 'Difference Fourier map' was
changed to 'difmap'.

'_atom_sites_solution_hydrogens' value 'Difference Fourier map' was
changed to 'difmap'.

Automatic conversion script
Id: cif_fix_values 6452 2018-10-05 10:23:21Z andrius 
;
_cod_original_sg_symbol_H-M P2(1)/n
_cod_database_code 4072597

loop_
_symmetry_equiv_pos_as_xyz
'x, y, z'
'-x+1/2, y+1/2, -z+1/2'
'-x, -y, -z'
'x-1/2, -y-1/2, z-1/2'

loop_
_atom_site_label
_atom_site_type_symbol
_atom_site_fract_x
_atom_site_fract_y
_atom_site_fract_z
_atom_site_U_iso_or_equiv
_atom_site_adp_type
_atom_site_occupancy
_atom_site_symmetry_multiplicity
_atom_site_calc_flag
Y1 Y 0.945250(15) 0.889361(11) 0.752143(6) 0.01194(5) Uani 1 1 d
Si1 Si 0.77829(5) 0.82437(3) 0.612667(19) 0.01552(11) Uani 1 1 d
Si2 Si 1.27522(5) 0.84251(3) 0.73802(2) 0.01787(12) Uani 1 1 d
O1 O 0.86374(10) 1.03115(7) 0.70982(4) 0.0152(3) Uani 1 1 d
O2 O 1.00702(10) 1.00769(8) 0.82416(4) 0.0171(3) Uani 1 1 d
O3 O 0.94319(10) 0.78946(7) 0.81308(4) 0.0134(3) Uani 1 1 d
N1 N 0.77500(12) 0.94913(9) 0.79506(5) 0.0130(3) Uani 1 1 d
C1 C 0.9232(2) 1.09639(15) 0.68066(9) 0.0254(5) Uani 1 1 d
C2 C 0.76169(17) 1.07373(13) 0.72690(8) 0.0173(4) Uani 1 1 d
C3 C 0.69562(17) 0.99924(13) 0.75168(7) 0.0165(4) Uani 1 1 d
C4 C 1.12920(19) 1.03226(18) 0.84412(10) 0.0300(5) Uani 1 1 d
C5 C 0.93898(17) 1.00022(13) 0.86665(7) 0.0181(4) Uani 1 1 d
C6 C 0.80885(17) 1.01044(13) 0.84249(7) 0.0159(4) Uani 1 1 d
C7 C 0.88785(15) 0.76689(11) 0.85381(6) 0.0123(4) Uani 1 1 d
C8 C 0.93837(15) 0.70509(11) 0.89491(7) 0.0119(4) Uani 1 1 d
C9 C 0.87383(16) 0.68781(12) 0.93566(7) 0.0148(4) Uani 1 1 d
C10 C 0.76402(15) 0.72841(11) 0.93896(7) 0.0146(4) Uani 1 1 d
C11 C 0.71716(17) 0.78869(12) 0.89768(7) 0.0148(4) Uani 1 1 d
C12 C 0.77484(15) 0.80681(11) 0.85535(7) 0.0128(4) Uani 1 1 d
C13 C 0.71039(16) 0.86321(12) 0.80893(7) 0.0150(4) Uani 1 1 d
C14 C 1.06063(15) 0.65919(11) 0.89508(7) 0.0136(4) Uani 1 1 d
C15 C 1.15759(17) 0.73478(13) 0.89846(8) 0.0173(4) Uani 1 1 d
C16 C 1.05639(18) 0.60068(13) 0.84427(7) 0.0162(4) Uani 1 1 d
C17 C 1.09908(18) 0.59418(14) 0.94261(8) 0.0195(4) Uani 1 1 d
C18 C 0.69495(17) 0.70938(12) 0.98431(7) 0.0191(4) Uani 1 1 d
C19 C 0.56979(19) 0.67250(16) 0.96143(9) 0.0249(5) Uani 1 1 d
C20 C 0.6832(2) 0.80065(15) 1.01468(9) 0.0290(5) Uani 1 1 d
C21 C 0.7566(2) 0.63678(16) 1.02387(9) 0.0301(5) Uani 1 1 d
C22 C 0.83129(19) 0.79200(13) 0.68216(7) 0.0181(4) Uani 1 1 d
C23 C 0.6545(2) 0.91197(14) 0.60631(9) 0.0236(5) Uani 1 1 d
C24 C 0.9006(2) 0.87592(15) 0.58212(9) 0.0245(5) Uani 1 1 d
C25 C 0.71883(16) 0.72321(11) 0.56696(7) 0.0165(4) Uani 1 1 d
C26 C 0.79748(19) 0.65606(13) 0.55348(8) 0.0231(5) Uani 1 1 d
C27 C 0.7585(2) 0.58084(13) 0.52059(8) 0.0252(5) Uani 1 1 d
C28 C 0.6387(2) 0.57144(14) 0.49944(8) 0.0258(5) Uani 1 1 d
C29 C 0.55824(19) 0.63703(13) 0.51148(8) 0.0247(5) Uani 1 1 d
C30 C 0.59852(18) 0.71136(13) 0.54512(7) 0.0207(4) Uani 1 1 d
C31 C 1.13405(17) 0.90650(14) 0.71886(8) 0.0199(4) Uani 1 1 d
C32 C 1.3766(2) 0.83873(16) 0.68768(10) 0.0279(5) Uani 1 1 d
C33 C 1.2471(2) 0.71757(14) 0.75346(10) 0.0258(5) Uani 1 1 d
C34 C 1.36005(15) 0.89998(12) 0.79988(7) 0.0178(4) Uani 1 1 d
C35 C 1.37452(16) 0.85805(13) 0.85015(8) 0.0212(4) Uani 1 1 d
C36 C 1.41946(17) 0.90566(14) 0.89672(8) 0.0249(5) Uani 1 1 d
C37 C 1.45511(17) 0.99800(14) 0.89425(9) 0.0267(5) Uani 1 1 d
C38 C 1.44722(17) 1.04082(14) 0.84498(8) 0.0250(5) Uani 1 1 d
C39 C 1.39973(16) 0.99331(13) 0.79882(8) 0.0200(4) Uani 1 1 d
H1A H 0.8673(17) 1.1152(13) 0.6485(8) 0.032(6) Uiso 1 1 d
H1B H 0.9874(16) 1.0670(12) 0.6702(7) 0.020(5) Uiso 1 1 d
H1C H 0.9516(16) 1.1455(12) 0.7049(7) 0.026(6) Uiso 1 1 d
H2A H 0.7108(14) 1.0984(10) 0.6958(6) 0.008(4) Uiso 1 1 d
H2B H 0.7924(14) 1.1238(10) 0.7521(6) 0.012(4) Uiso 1 1 d
H3A H 0.6305(14) 1.0288(11) 0.7640(6) 0.012(5) Uiso 1 1 d
H3B H 0.6625(14) 0.9531(11) 0.7250(6) 0.010(4) Uiso 1 1 d
H4A H 1.1301(17) 1.0912(14) 0.8610(8) 0.034(6) Uiso 1 1 d
H4B H 1.1659(17) 1.0365(13) 0.8143(8) 0.029(6) Uiso 1 1 d
H4C H 1.1650(18) 0.9843(14) 0.8711(8) 0.042(7) Uiso 1 1 d
H5A H 0.9649(14) 1.0486(11) 0.8942(7) 0.015(5) Uiso 1 1 d
H5B H 0.9561(14) 0.9412(11) 0.8849(6) 0.012(4) Uiso 1 1 d
H6A H 0.7618(15) 0.9982(10) 0.8687(6) 0.012(5) Uiso 1 1 d
H6B H 0.7952(14) 1.0768(11) 0.8315(6) 0.016(5) Uiso 1 1 d
H9 H 0.9041(14) 0.6481(10) 0.9620(6) 0.006(4) Uiso 1 1 d
H11 H 0.6466(14) 0.8123(10) 0.8963(6) 0.004(4) Uiso 1 1 d
H13A H 0.6338(14) 0.8778(10) 0.8162(6) 0.007(4) Uiso 1 1 d
H13B H 0.6970(14) 0.8242(11) 0.7757(6) 0.011(4) Uiso 1 1 d
H15A H 1.1641(14) 0.7683(11) 0.9298(7) 0.013(5) Uiso 1 1 d
H15B H 1.1422(14) 0.7776(11) 0.8683(6) 0.010(4) Uiso 1 1 d
H15C H 1.2347(16) 0.7028(11) 0.8968(6) 0.019(5) Uiso 1 1 d
H16A H 1.1363(17) 0.5775(11) 0.8418(7) 0.021(5) Uiso 1 1 d
H16B H 1.0289(14) 0.6388(11) 0.8117(7) 0.014(5) Uiso 1 1 d
H16C H 1.0041(15) 0.5492(12) 0.8435(6) 0.017(5) Uiso 1 1 d
H17A H 1.1781(16) 0.5680(11) 0.9413(7) 0.020(5) Uiso 1 1 d
H17B H 1.0430(16) 0.5429(12) 0.9430(6) 0.019(5) Uiso 1 1 d
H17C H 1.1088(15) 0.6290(12) 0.9768(7) 0.027(5) Uiso 1 1 d
H19A H 0.5743(16) 0.6148(13) 0.9441(7) 0.027(5) Uiso 1 1 d
H19B H 0.5261(17) 0.7140(13) 0.9354(8) 0.034(6) Uiso 1 1 d
H19C H 0.5205(16) 0.6626(12) 0.9889(7) 0.028(5) Uiso 1 1 d
H20A H 0.6384(17) 0.7878(12) 1.0441(8) 0.036(6) Uiso 1 1 d
H20B H 0.6382(17) 0.8465(13) 0.9912(8) 0.035(6) Uiso 1 1 d
H20C H 0.7660(18) 0.8261(13) 1.0311(7) 0.037(6) Uiso 1 1 d
H21A H 0.7646(18) 0.5797(14) 1.0051(8) 0.040(7) Uiso 1 1 d
H21B H 0.7114(16) 0.6290(11) 1.0521(7) 0.023(5) Uiso 1 1 d
H21C H 0.8331(18) 0.6605(12) 1.0422(7) 0.029(6) Uiso 1 1 d
H22A H 0.8886(17) 0.7447(13) 0.6842(7) 0.039(6) Uiso 1 1 d
H22B H 0.7672(17) 0.7723(13) 0.6943(7) 0.030(6) Uiso 1 1 d
H23A H 0.5845(19) 0.8893(13) 0.6239(8) 0.048(6) Uiso 1 1 d
H23B H 0.6235(16) 0.9250(11) 0.5705(8) 0.025(5) Uiso 1 1 d
H23C H 0.6809(16) 0.9685(13) 0.6238(8) 0.033(6) Uiso 1 1 d
H24A H 0.9292(17) 0.9303(13) 0.5992(8) 0.032(6) Uiso 1 1 d
H24B H 0.8725(16) 0.8910(12) 0.5457(8) 0.026(5) Uiso 1 1 d
H24C H 0.9750(18) 0.8376(13) 0.5852(7) 0.039(6) Uiso 1 1 d
H26 H 0.8783(16) 0.6594(11) 0.5671(7) 0.017(5) Uiso 1 1 d
H27 H 0.8146(15) 0.5369(11) 0.5122(6) 0.019(5) Uiso 1 1 d
H28 H 0.6127(15) 0.5204(12) 0.4770(7) 0.021(5) Uiso 1 1 d
H29 H 0.4772(15) 0.6327(11) 0.4967(6) 0.016(5) Uiso 1 1 d
H30 H 0.5440(15) 0.7551(12) 0.5535(7) 0.024(5) Uiso 1 1 d
H31A H 1.0997(17) 0.8860(13) 0.6833(8) 0.036(6) Uiso 1 1 d
H31B H 1.1546(17) 0.9683(14) 0.7214(8) 0.040(6) Uiso 1 1 d
H32A H 1.3360(18) 0.8095(13) 0.6532(8) 0.041(6) Uiso 1 1 d
H32B H 1.4474(18) 0.8061(13) 0.7003(8) 0.036(6) Uiso 1 1 d
H32C H 1.3960(18) 0.8975(15) 0.6786(8) 0.046(7) Uiso 1 1 d
H33A H 1.2007(18) 0.7108(13) 0.7802(8) 0.039(6) Uiso 1 1 d
H33B H 1.316(2) 0.6850(14) 0.7630(8) 0.046(7) Uiso 1 1 d
H33C H 1.2092(18) 0.6897(14) 0.7236(8) 0.040(7) Uiso 1 1 d
H35 H 1.3535(15) 0.7936(12) 0.8531(6) 0.019(5) Uiso 1 1 d
H36 H 1.4218(15) 0.8762(11) 0.9295(7) 0.017(5) Uiso 1 1 d
H37 H 1.4841(16) 1.0313(12) 0.9271(7) 0.030(6) Uiso 1 1 d
H38 H 1.4731(16) 1.1061(13) 0.8433(7) 0.031(5) Uiso 1 1 d
H39 H 1.3905(14) 1.0243(11) 0.7642(6) 0.012(4) Uiso 1 1 d

loop_
_atom_site_aniso_label
_atom_site_aniso_U_11
_atom_site_aniso_U_22
_atom_site_aniso_U_33
_atom_site_aniso_U_23
_atom_site_aniso_U_13
_atom_site_aniso_U_12
Y1 0.01224(9) 0.01122(8) 0.01238(9) 0.00090(8) 0.00223(6) 0.00166(8)
Si1 0.0185(3) 0.0145(3) 0.0135(3) -0.0010(2) 0.0025(2) 0.0023(2)
Si2 0.0146(3) 0.0154(3) 0.0245(3) 0.0009(2) 0.0059(2) -0.0008(2)
O1 0.0163(7) 0.0116(6) 0.0189(7) 0.0035(5) 0.0066(5) 0.0023(5)
O2 0.0143(7) 0.0200(7) 0.0169(7) -0.0031(5) 0.0027(5) -0.0017(5)
O3 0.0149(7) 0.0135(6) 0.0127(6) 0.0013(5) 0.0045(5) 0.0028(5)
N1 0.0149(8) 0.0115(7) 0.0128(8) 0.0024(6) 0.0028(6) 0.0024(6)
C1 0.0269(12) 0.0215(12) 0.0318(13) 0.0116(10) 0.0161(11) 0.0051(10)
C2 0.0183(11) 0.0157(10) 0.0186(11) 0.0037(8) 0.0052(9) 0.0069(8)
C3 0.0149(10) 0.0174(10) 0.0177(10) 0.0032(8) 0.0043(8) 0.0056(8)
C4 0.0196(12) 0.0360(14) 0.0335(14) -0.0119(12) 0.0024(11) -0.0048(10)
C5 0.0248(11) 0.0157(10) 0.0133(10) -0.0006(8) 0.0020(9) 0.0005(8)
C6 0.0217(11) 0.0133(10) 0.0144(10) -0.0016(8) 0.0074(8) 0.0018(8)
C7 0.0142(9) 0.0100(9) 0.0126(9) -0.0023(7) 0.0018(8) -0.0030(7)
C8 0.0137(9) 0.0090(8) 0.0123(9) -0.0029(7) 0.0001(7) -0.0020(7)
C9 0.0193(11) 0.0110(9) 0.0130(10) 0.0020(7) -0.0001(8) -0.0010(8)
C10 0.0189(10) 0.0119(9) 0.0134(9) -0.0018(7) 0.0043(8) -0.0036(7)
C11 0.0122(10) 0.0132(9) 0.0199(10) -0.0025(8) 0.0049(8) 0.0017(8)
C12 0.0143(10) 0.0095(9) 0.0146(9) 0.0003(7) 0.0026(8) -0.0016(7)
C13 0.0114(10) 0.0154(10) 0.0192(10) 0.0005(8) 0.0056(8) 0.0003(7)
C14 0.0145(10) 0.0106(9) 0.0159(9) 0.0029(7) 0.0029(8) 0.0004(7)
C15 0.0167(11) 0.0166(10) 0.0181(11) 0.0002(9) 0.0016(9) -0.0014(8)
C16 0.0152(10) 0.0133(10) 0.0202(10) 0.0004(8) 0.0034(8) 0.0009(9)
C17 0.0182(11) 0.0180(11) 0.0216(11) 0.0037(9) 0.0015(9) 0.0011(9)
C18 0.0235(11) 0.0184(10) 0.0173(10) 0.0024(8) 0.0092(8) 0.0020(8)
C19 0.0269(13) 0.0268(12) 0.0238(12) 0.0026(10) 0.0117(10) -0.0033(10)
C20 0.0379(15) 0.0290(13) 0.0235(12) -0.0036(10) 0.0148(11) -0.0013(11)
C21 0.0325(14) 0.0376(14) 0.0237(12) 0.0123(10) 0.0140(11) 0.0049(11)
C22 0.0180(11) 0.0171(10) 0.0192(11) 0.0006(8) 0.0037(9) 0.0022(9)
C23 0.0296(13) 0.0228(12) 0.0168(11) -0.0033(9) -0.0002(10) 0.0092(9)
C24 0.0320(13) 0.0236(12) 0.0189(11) -0.0017(9) 0.0074(10) -0.0022(10)
C25 0.0234(11) 0.0146(9) 0.0111(9) 0.0029(7) 0.0022(8) 0.0012(8)
C26 0.0234(12) 0.0232(11) 0.0199(11) -0.0014(9) -0.0037(9) 0.0024(9)
C27 0.0350(13) 0.0163(10) 0.0228(11) -0.0029(8) 0.0013(10) 0.0065(9)
C28 0.0415(14) 0.0171(10) 0.0163(11) 0.0002(8) -0.0019(10) -0.0075(10)
C29 0.0258(12) 0.0216(11) 0.0235(11) 0.0069(8) -0.0039(10) -0.0069(9)
C30 0.0240(12) 0.0191(10) 0.0190(11) 0.0038(8) 0.0041(9) 0.0007(9)
C31 0.0171(10) 0.0202(11) 0.0218(11) -0.0002(9) 0.0020(9) 0.0000(8)
C32 0.0251(13) 0.0234(12) 0.0382(14) 0.0049(11) 0.0137(11) 0.0032(10)
C33 0.0247(13) 0.0222(11) 0.0313(14) 0.0002(10) 0.0068(11) -0.0031(10)
C34 0.0082(9) 0.0168(10) 0.0289(11) 0.0024(8) 0.0051(8) 0.0027(8)
C35 0.0120(10) 0.0176(10) 0.0340(12) 0.0050(9) 0.0035(9) -0.0009(8)
C36 0.0182(11) 0.0289(12) 0.0270(12) 0.0065(10) 0.0022(9) 0.0026(9)
C37 0.0175(11) 0.0294(12) 0.0306(13) -0.0034(10) -0.0028(9) -0.0008(9)
C38 0.0169(11) 0.0179(11) 0.0391(13) 0.0010(10) 0.0016(9) -0.0026(8)
C39 0.0126(10) 0.0206(10) 0.0266(12) 0.0050(9) 0.0031(9) -0.0001(8)

loop_
_atom_type_symbol
_atom_type_description
_atom_type_scat_dispersion_real
_atom_type_scat_dispersion_imag
_atom_type_scat_source
C C 0.0033 0.0016 'International Tables Vol C Tables 4.2.6.8 and 6.1.1.4'
H H 0.0000 0.0000 'International Tables Vol C Tables 4.2.6.8 and 6.1.1.4'
N N 0.0061 0.0033 'International Tables Vol C Tables 4.2.6.8 and 6.1.1.4'
O O 0.0106 0.0060 'International Tables Vol C Tables 4.2.6.8 and 6.1.1.4'
Si Si 0.0817 0.0704 'International Tables Vol C Tables 4.2.6.8 and 6.1.1.4'
Y Y -2.7962 3.5667 'International Tables Vol C Tables 4.2.6.8 and 6.1.1.4'

loop_
_geom_angle_atom_site_label_1
_geom_angle_atom_site_label_2
_geom_angle_atom_site_label_3
_geom_angle
_geom_angle_publ_flag
O3 Y1 O1 147.81(4) yes
O3 Y1 C22 94.48(6) yes
O1 Y1 C22 92.33(5) yes
O3 Y1 C31 116.48(5) yes
O1 Y1 C31 92.94(5) yes
C22 Y1 C31 100.75(7) yes
O3 Y1 O2 87.47(4) yes
O1 Y1 O2 78.15(4) yes
C22 Y1 O2 164.39(6) yes
C31 Y1 O2 92.16(6) yes
O3 Y1 N1 78.55(4) yes
O1 Y1 N1 69.30(4) yes
C22 Y1 N1 99.28(6) yes
C31 Y1 N1 153.69(6) yes
O2 Y1 N1 65.89(4) yes
C22 Si1 C24 111.35(10) ?
C22 Si1 C23 111.55(10) ?
C24 Si1 C23 107.73(10) ?
C22 Si1 C25 114.90(8) ?
C24 Si1 C25 104.76(9) ?
C23 Si1 C25 106.04(9) ?
C31 Si2 C33 110.99(10) ?
C31 Si2 C32 116.56(10) ?
C33 Si2 C32 105.43(11) ?
C31 Si2 C34 107.35(9) ?
C33 Si2 C34 108.76(10) ?
C32 Si2 C34 107.51(10) ?
C1 O1 C2 111.08(13) ?
C1 O1 Y1 126.99(11) ?
C2 O1 Y1 119.11(9) ?
C4 O2 C5 111.44(15) ?
C4 O2 Y1 123.58(12) ?
C5 O2 Y1 112.52(10) ?
C7 O3 Y1 142.87(10) ?
C3 N1 C6 110.92(13) ?
C3 N1 C13 108.20(13) ?
C6 N1 C13 110.88(13) ?
C3 N1 Y1 104.53(10) ?
C6 N1 Y1 116.27(10) ?
C13 N1 Y1 105.53(10) ?
O1 C1 H1A 108.5(11) ?
O1 C1 H1B 108.9(11) ?
H1A C1 H1B 108.1(15) ?
O1 C1 H1C 106.2(11) ?
H1A C1 H1C 115.8(15) ?
H1B C1 H1C 109.3(16) ?
O1 C2 C3 108.39(14) ?
O1 C2 H2A 107.7(9) ?
C3 C2 H2A 109.5(9) ?
O1 C2 H2B 107.1(9) ?
C3 C2 H2B 112.7(9) ?
H2A C2 H2B 111.3(12) ?
N1 C3 C2 111.88(15) ?
N1 C3 H3A 111.9(10) ?
C2 C3 H3A 107.4(9) ?
N1 C3 H3B 107.6(9) ?
C2 C3 H3B 110.2(9) ?
H3A C3 H3B 107.8(14) ?
O2 C4 H4A 108.1(12) ?
O2 C4 H4B 105.7(12) ?
H4A C4 H4B 110.0(17) ?
O2 C4 H4C 108.9(12) ?
H4A C4 H4C 109.1(16) ?
H4B C4 H4C 114.7(17) ?
O2 C5 C6 107.72(15) ?
O2 C5 H5A 110.4(10) ?
C6 C5 H5A 111.6(10) ?
O2 C5 H5B 109.8(10) ?
C6 C5 H5B 112.4(10) ?
H5A C5 H5B 104.9(13) ?
N1 C6 C5 111.65(15) ?
N1 C6 H6A 111.7(10) ?
C5 C6 H6A 109.3(10) ?
N1 C6 H6B 109.2(9) ?
C5 C6 H6B 107.5(10) ?
H6A C6 H6B 107.2(13) ?
O3 C7 C8 122.59(15) ?
O3 C7 C12 118.46(14) ?
C8 C7 C12 118.95(15) ?
C9 C8 C7 117.70(16) ?
C9 C8 C14 121.11(15) ?
C7 C8 C14 121.19(15) ?
C10 C9 C8 124.48(16) ?
C10 C9 H9 116.4(10) ?
C8 C9 H9 119.1(10) ?
C11 C10 C9 116.05(16) ?
C11 C10 C18 120.16(16) ?
C9 C10 C18 123.79(16) ?
C12 C11 C10 122.40(17) ?
C12 C11 H11 117.4(10) ?
C10 C11 H11 119.9(10) ?
C11 C12 C7 120.35(16) ?
C11 C12 C13 118.73(16) ?
C7 C12 C13 120.73(15) ?
N1 C13 C12 115.54(14) ?
N1 C13 H13A 111.7(9) ?
C12 C13 H13A 107.4(9) ?
N1 C13 H13B 105.2(9) ?
C12 C13 H13B 110.1(9) ?
H13A C13 H13B 106.4(13) ?
C17 C14 C8 113.16(15) ?
C17 C14 C15 106.42(15) ?
C8 C14 C15 109.82(14) ?
C17 C14 C16 107.42(14) ?
C8 C14 C16 109.72(14) ?
C15 C14 C16 110.22(15) ?
C14 C15 H15A 111.1(10) ?
C14 C15 H15B 111.8(9) ?
H15A C15 H15B 109.4(13) ?
C14 C15 H15C 107.6(9) ?
H15A C15 H15C 109.8(14) ?
H15B C15 H15C 106.9(13) ?
C14 C16 H16A 110.4(10) ?
C14 C16 H16B 111.3(9) ?
H16A C16 H16B 106.8(13) ?
C14 C16 H16C 111.6(10) ?
H16A C16 H16C 108.8(14) ?
H16B C16 H16C 107.8(14) ?
C14 C17 H17A 109.9(10) ?
C14 C17 H17B 111.7(10) ?
H17A C17 H17B 108.6(14) ?
C14 C17 H17C 111.2(10) ?
H17A C17 H17C 105.1(14) ?
H17B C17 H17C 110.0(14) ?
C21 C18 C10 112.47(16) ?
C21 C18 C20 108.38(17) ?
C10 C18 C20 109.35(15) ?
C21 C18 C19 107.67(17) ?
C10 C18 C19 109.81(16) ?
C20 C18 C19 109.09(17) ?
C18 C19 H19A 110.9(11) ?
C18 C19 H19B 112.4(12) ?
H19A C19 H19B 106.3(15) ?
C18 C19 H19C 112.7(11) ?
H19A C19 H19C 107.1(15) ?
H19B C19 H19C 107.0(16) ?
C18 C20 H20A 109.0(11) ?
C18 C20 H20B 110.3(11) ?
H20A C20 H20B 107.7(16) ?
C18 C20 H20C 110.6(11) ?
H20A C20 H20C 108.3(15) ?
H20B C20 H20C 110.9(16) ?
C18 C21 H21A 108.7(12) ?
C18 C21 H21B 109.2(10) ?
H21A C21 H21B 112.7(16) ?
C18 C21 H21C 110.3(11) ?
H21A C21 H21C 112.4(17) ?
H21B C21 H21C 103.4(15) ?
Si1 C22 Y1 127.17(9) ?
Si1 C22 H22A 110.1(12) ?
Y1 C22 H22A 95.7(12) ?
Si1 C22 H22B 105.6(12) ?
Y1 C22 H22B 106.7(12) ?
H22A C22 H22B 111.1(17) ?
Si1 C23 H23A 112.2(11) ?
Si1 C23 H23B 111.4(11) ?
H23A C23 H23B 107.5(15) ?
Si1 C23 H23C 111.2(12) ?
H23A C23 H23C 105.5(16) ?
H23B C23 H23C 108.8(15) ?
Si1 C24 H24A 111.2(12) ?
Si1 C24 H24B 110.6(11) ?
H24A C24 H24B 107.4(16) ?
Si1 C24 H24C 115.8(11) ?
H24A C24 H24C 101.7(16) ?
H24B C24 H24C 109.5(15) ?
C30 C25 C26 116.36(17) ?
C30 C25 Si1 123.63(14) ?
C26 C25 Si1 120.01(14) ?
C27 C26 C25 122.17(19) ?
C27 C26 H26 117.2(11) ?
C25 C26 H26 120.6(11) ?
C28 C27 C26 119.9(2) ?
C28 C27 H27 120.3(11) ?
C26 C27 H27 119.7(11) ?
C27 C28 C29 119.54(19) ?
C27 C28 H28 119.6(11) ?
C29 C28 H28 120.9(11) ?
C28 C29 C30 119.8(2) ?
C28 C29 H29 120.6(10) ?
C30 C29 H29 119.6(10) ?
C25 C30 C29 122.13(19) ?
C25 C30 H30 118.2(11) ?
C29 C30 H30 119.7(11) ?
Si2 C31 Y1 129.35(10) ?
Si2 C31 H31A 106.7(11) ?
Y1 C31 H31A 93.5(11) ?
Si2 C31 H31B 105.2(13) ?
Y1 C31 H31B 107.5(13) ?
H31A C31 H31B 114.5(16) ?
Si2 C32 H32A 111.5(11) ?
Si2 C32 H32B 112.0(12) ?
H32A C32 H32B 109.0(16) ?
Si2 C32 H32C 110.7(13) ?
H32A C32 H32C 104.8(17) ?
H32B C32 H32C 108.5(18) ?
Si2 C33 H33A 113.0(12) ?
Si2 C33 H33B 112.0(13) ?
H33A C33 H33B 108.9(18) ?
Si2 C33 H33C 108.6(13) ?
H33A C33 H33C 108.9(18) ?
H33B C33 H33C 105.0(18) ?
C35 C34 C39 115.94(17) ?
C35 C34 Si2 122.67(14) ?
C39 C34 Si2 120.94(14) ?
C36 C35 C34 122.72(18) ?
C36 C35 H35 117.7(10) ?
C34 C35 H35 119.6(10) ?
C35 C36 C37 119.70(19) ?
C35 C36 H36 119.6(10) ?
C37 C36 H36 120.6(10) ?
C36 C37 C38 119.3(2) ?
C36 C37 H37 119.1(11) ?
C38 C37 H37 121.6(11) ?
C39 C38 C37 120.47(18) ?
C39 C38 H38 120.3(11) ?
C37 C38 H38 119.2(11) ?
C38 C39 C34 121.75(18) ?
C38 C39 H39 120.6(10) ?
C34 C39 H39 117.6(10) ?

loop_
_geom_bond_atom_site_label_1
_geom_bond_atom_site_label_2
_geom_bond_distance
_geom_bond_publ_flag
Y1 O3 2.1140(11) yes
Y1 O1 2.4038(11) yes
Y1 C22 2.4453(19) yes
Y1 C31 2.4557(19) yes
Y1 O2 2.5040(11) yes
Y1 N1 2.5345(14) yes
Si1 C22 1.8269(19) ?
Si1 C24 1.862(2) ?
Si1 C23 1.869(2) ?
Si1 C25 1.9047(18) ?
Si2 C31 1.8360(19) ?
Si2 C33 1.869(2) ?
Si2 C32 1.872(2) ?
Si2 C34 1.8849(19) ?
O1 C1 1.435(2) ?
O1 C2 1.444(2) ?
O2 C4 1.435(2) ?
O2 C5 1.442(2) ?
O3 C7 1.3454(19) ?
N1 C3 1.482(2) ?
N1 C6 1.488(2) ?
N1 C13 1.505(2) ?
C1 H1A 0.982(19) ?
C1 H1B 0.921(18) ?
C1 H1C 0.954(18) ?
C2 C3 1.505(2) ?
C2 H2A 0.961(15) ?
C2 H2B 0.985(16) ?
C3 H3A 0.953(16) ?
C3 H3B 0.973(16) ?
C4 H4A 0.95(2) ?
C4 H4B 0.931(19) ?
C4 H4C 1.00(2) ?
C5 C6 1.505(3) ?
C5 H5A 0.992(16) ?
C5 H5B 0.967(16) ?
C6 H6A 0.944(17) ?
C6 H6B 0.994(16) ?
C7 C8 1.412(2) ?
C7 C12 1.412(2) ?
C8 C9 1.396(2) ?
C8 C14 1.536(2) ?
C9 C10 1.392(2) ?
C9 H9 0.900(15) ?
C10 C11 1.391(2) ?
C10 C18 1.533(2) ?
C11 C12 1.383(2) ?
C11 H11 0.866(15) ?
C12 C13 1.510(2) ?
C13 H13A 0.945(15) ?
C13 H13B 1.002(16) ?
C14 C17 1.528(2) ?
C14 C15 1.535(2) ?
C14 C16 1.536(2) ?
C15 H15A 0.923(16) ?
C15 H15B 0.974(16) ?
C15 H15C 0.995(17) ?
C16 H16A 0.979(18) ?
C16 H16B 0.996(16) ?
C16 H16C 0.944(17) ?
C17 H17A 0.979(18) ?
C17 H17B 0.973(17) ?
C17 H17C 0.993(18) ?
C18 C21 1.528(3) ?
C18 C20 1.535(3) ?
C18 C19 1.532(3) ?
C19 H19A 0.941(18) ?
C19 H19B 0.960(19) ?
C19 H19C 0.982(19) ?
C20 H20A 1.00(2) ?
C20 H20B 0.970(19) ?
C20 H20C 1.02(2) ?
C21 H21A 0.96(2) ?
C21 H21B 0.962(18) ?
C21 H21C 0.972(19) ?
C22 H22A 0.93(2) ?
C22 H22B 0.887(19) ?
C23 H23A 1.03(2) ?
C23 H23B 0.938(18) ?
C23 H23C 0.946(19) ?
C24 H24A 0.922(18) ?
C24 H24B 0.951(18) ?
C24 H24C 1.00(2) ?
C25 C30 1.392(2) ?
C25 C26 1.396(2) ?
C26 C27 1.387(3) ?
C26 H26 0.924(17) ?
C27 C28 1.379(3) ?
C27 H27 0.947(17) ?
C28 C29 1.381(3) ?
C28 H28 0.941(17) ?
C29 C30 1.391(2) ?
C29 H29 0.933(16) ?
C30 H30 0.931(17) ?
C31 H31A 0.966(19) ?
C31 H31B 0.913(19) ?
C32 H32A 1.01(2) ?
C32 H32B 0.94(2) ?
C32 H32C 0.91(2) ?
C33 H33A 0.94(2) ?
C33 H33B 0.91(2) ?
C33 H33C 0.90(2) ?
C34 C35 1.398(2) ?
C34 C39 1.411(2) ?
C35 C36 1.385(3) ?
C35 H35 0.958(16) ?
C36 C37 1.386(3) ?
C36 H36 0.932(16) ?
C37 C38 1.386(3) ?
C37 H37 0.968(18) ?
C38 C39 1.383(3) ?
C38 H38 0.982(18) ?
C39 H39 0.975(16) ?
